data_2107248
loop_
_publ_author_name
'Horiuchi, H.'
'Tokonami, M.'
'Nagasawa, K.'
'Morimoto, N.'

_publ_section_title
;
 The crystal structure of V4 O7
;
_journal_name_full 'Acta Crystallographica B (24,1968-38,1982)'
_journal_page_first 1404
_journal_page_last 1410
_journal_volume 28
_journal_year 1972
_chemical_formula_sum 'O7 V4'
_chemical_name_systematic 'V4 O7'
_space_group_IT_number 2
_symmetry_space_group_name_Hall '-P 1'
_symmetry_space_group_name_H-M 'P -1'
_cell_angle_alpha 41.3
_cell_angle_beta 72.5
_cell_angle_gamma 109.4
_cell_formula_units_Z 2
_cell_length_a 5.504
_cell_length_b 7.007
_cell_length_c 10.243
_cell_volume 115.016
_citation_journal_id_ASTM ACBCAR
_cod_data_source_file Horiuchi_ACBCAR_1972_233.cif
_cod_data_source_block O7V4
_cod_original_cell_volume 115.0165
_cod_database_code 2107248

loop_
_symmetry_equiv_pos_as_xyz
x,y,z
-x,-y,-z

loop_
_atom_site_label
_atom_site_type_symbol
_atom_site_fract_x
_atom_site_fract_y
_atom_site_fract_z
_atom_site_occupancy
_atom_site_U_iso_or_equiv
O5 O 0.6934 0.4161 0.3317 1 0.0
V4 V 0.9686 0.9637 0.3733 1 0.0
O7 O 0.6602 0.4332 0.4697 1 0.0
V1 V 0.993 0.4482 0.0948 1 0.0
V2 V 0.9826 0.939 0.1007 1 0.0
O4 O 0.3829 0.6268 0.2235 1 0.0
O1 O 0.6973 0.4174 0.0498 1 0.0
V3 V 0.9884 0.487 0.367 1 0.0
O3 O 0.6896 0.4735 0.1684 1 0.0
O2 O 0.323 0.556 0.1039 1 0.0
O6 O 0.3026 0.5661 0.3924 1 0.0
